data_7109461
loop_
_publ_author_name
'Alexandre Herve'
'Nicolas Garin'
'Pierre Thuery'
'Michel Ephritikhine'
'Jean-Claude Berthet'

_publ_section_title
;
 Bent thorocene complexes with the cyanide, azide and hydride ligands
;
_journal_name_full Chem.Commun.
_journal_page_first 6304
_journal_paper_doi 10.1039/c3cc42763c
_journal_volume 49
_journal_year 2013
_chemical_formula_sum 'C44 H57 K O6 Th2'
_chemical_formula_weight 1185.08
_space_group_IT_number 15
_symmetry_cell_setting monoclinic
_symmetry_space_group_name_Hall '-C 2yc'
_symmetry_space_group_name_H-M 'C 1 2/c 1'
_atom_sites_solution_hydrogens geom
_atom_sites_solution_primary direct
_atom_sites_solution_secondary difmap
_audit_creation_method SHELXL-97
_cell_angle_alpha 90.00
_cell_angle_beta 118.992(2)
_cell_angle_gamma 90.00
_cell_formula_units_Z 8
_cell_length_a 37.0796(18)
_cell_length_b 9.8234(3)
_cell_length_c 25.6897(13)
_cell_measurement_reflns_used 148463
_cell_measurement_temperature 150(2)
_cell_measurement_theta_max 30.51
_cell_measurement_theta_min 3.21
_cell_volume 8184.8(6)
_computing_cell_refinement 'HKL2000 (Otwinowski & Minor, 1997)'
_computing_data_collection 'COLLECT (Nonius, 1998)'
_computing_data_reduction 'HKL2000 (Otwinowski & Minor, 1997)'
_computing_molecular_graphics 'SHELXTL (Sheldrick, 2008)'
_computing_publication_material 'SHELXTL (Sheldrick, 2008); PLATON (Spek, 2003)'
_computing_structure_refinement 'SHELXL-97 (Sheldrick, 2008)'
_computing_structure_solution 'SHELXS-97 (Sheldrick, 2008)'
_diffrn_ambient_temperature 150(2)
_diffrn_measured_fraction_theta_full 0.999
_diffrn_measured_fraction_theta_max 0.999
_diffrn_measurement_device_type 'Nonius Kappa-CCD area-detector diffractometer'
_diffrn_measurement_method 'two \f and six \w scans with 2\% steps (554 frames)'
_diffrn_radiation_monochromator graphite
_diffrn_radiation_source 'fine-focus sealed tube'
_diffrn_radiation_type MoK\a
_diffrn_radiation_wavelength 0.71073
_diffrn_reflns_av_R_equivalents 0.0722
_diffrn_reflns_av_sigmaI/netI 0.1028
_diffrn_reflns_limit_h_max 52
_diffrn_reflns_limit_h_min -52
_diffrn_reflns_limit_k_max 13
_diffrn_reflns_limit_k_min -14
_diffrn_reflns_limit_l_max 36
_diffrn_reflns_limit_l_min -36
_diffrn_reflns_number 148463
_diffrn_reflns_theta_full 30.51
_diffrn_reflns_theta_max 30.51
_diffrn_reflns_theta_min 3.21
_diffrn_standards_decay_% 0
_diffrn_standards_interval_time 0
_diffrn_standards_number 0
_exptl_absorpt_coefficient_mu 7.408
_exptl_absorpt_correction_T_max 0.553
_exptl_absorpt_correction_T_min 0.311
_exptl_absorpt_correction_type multi-scan
_exptl_absorpt_process_details 'SCALEPACK (Otwinowski & Minor, 1997)'
_exptl_crystal_colour 'translucent light green'
_exptl_crystal_density_diffrn 1.923
_exptl_crystal_density_method 'not measured'
_exptl_crystal_description platelet
_exptl_crystal_F_000 4544
_exptl_crystal_size_max 0.15
_exptl_crystal_size_mid 0.15
_exptl_crystal_size_min 0.08
_refine_diff_density_max 0.927
_refine_diff_density_min -1.410
_refine_diff_density_rms 0.213
_refine_ls_extinction_method none
_refine_ls_goodness_of_fit_ref 0.889
_refine_ls_hydrogen_treatment constr
_refine_ls_matrix_type full
_refine_ls_number_parameters 478
_refine_ls_number_reflns 12469
_refine_ls_number_restraints 6
_refine_ls_restrained_S_all 0.889
_refine_ls_R_factor_all 0.0806
_refine_ls_R_factor_gt 0.0359
_refine_ls_shift/su_max 0.001
_refine_ls_shift/su_mean 0.000
_refine_ls_structure_factor_coef Fsqd
_refine_ls_weighting_details 'calc w=1/[\s^2^(Fo^2^)+(0.0107P)^2^] where P=(Fo^2^+2Fc^2^)/3'
_refine_ls_weighting_scheme calc
_refine_ls_wR_factor_gt 0.0470
_refine_ls_wR_factor_ref 0.0527
_reflns_number_gt 7918
_reflns_number_total 12469
_reflns_threshold_expression >2sigma(I)
_cod_data_source_file c3cc42763c.txt
_cod_data_source_block 6.K(18c6)
_cod_original_sg_symbol_H-M 'C 2/c'
_cod_database_code 7109461

loop_
_symmetry_equiv_pos_as_xyz
'x, y, z'
'-x, y, -z+1/2'
'x+1/2, y+1/2, z'
'-x+1/2, y+1/2, -z+1/2'
'-x, -y, -z'
'x, -y, z-1/2'
'-x+1/2, -y+1/2, -z'
'x+1/2, -y+1/2, z-1/2'

loop_
_atom_site_label
_atom_site_type_symbol
_atom_site_fract_x
_atom_site_fract_y
_atom_site_fract_z
_atom_site_U_iso_or_equiv
_atom_site_adp_type
_atom_site_occupancy
_atom_site_symmetry_multiplicity
_atom_site_calc_flag
_atom_site_refinement_flags
Th1 Th 0.092278(5) 0.664502(15) 0.241255(6) 0.02362(4) Uani 1 1 d .
Th2 Th 0.171192(5) 0.970142(15) 0.387480(6) 0.02210(4) Uani 1 1 d .
H1 H 0.1345 0.8169 0.3098 0.027 Uiso 1 1 d R
K K 0.12115(3) 0.89487(9) 0.04247(4) 0.0286(2) Uani 1 1 d .
O1 O 0.05253(8) 1.0647(3) 0.00128(11) 0.0280(7) Uani 1 1 d .
O2 O 0.04808(8) 0.8034(3) -0.04717(11) 0.0281(7) Uani 1 1 d .
O3 O 0.10749(9) 0.6030(3) 0.02251(11) 0.0316(7) Uani 1 1 d .
O4 O 0.18207(8) 0.7019(3) 0.11239(11) 0.0301(7) Uani 1 1 d .
O5 O 0.18805(8) 0.9641(3) 0.15718(10) 0.0288(7) Uani 1 1 d .
O6 O 0.13058(8) 1.1650(3) 0.08579(11) 0.0300(7) Uani 1 1 d .
C1 C 0.06653(15) 0.9351(4) 0.20883(17) 0.0362(12) Uani 1 1 d .
H1A H 0.0719 1.0184 0.2284 0.043 Uiso 1 1 calc R
C2 C 0.09350(14) 0.9090(5) 0.18647(18) 0.0414(12) Uani 1 1 d .
H2 H 0.1135 0.9763 0.1966 0.050 Uiso 1 1 calc R
C3 C 0.09742(14) 0.8038(6) 0.15193(19) 0.0469(14) Uani 1 1 d .
H3 H 0.1207 0.8134 0.1473 0.056 Uiso 1 1 calc R
C4 C 0.07391(16) 0.6877(5) 0.12294(17) 0.0457(14) Uani 1 1 d .
H4 H 0.0847 0.6385 0.1027 0.055 Uiso 1 1 calc R
C5 C 0.03845(15) 0.6317(5) 0.11823(17) 0.0398(12) Uani 1 1 d .
H5 H 0.0291 0.5596 0.0914 0.048 Uiso 1 1 calc R
C6 C 0.01277(13) 0.6541(4) 0.14287(17) 0.0372(12) Uani 1 1 d .
H6 H -0.0085 0.5909 0.1301 0.045 Uiso 1 1 calc R
C7 C 0.01157(13) 0.7500(5) 0.18243(17) 0.0365(11) Uani 1 1 d .
H7 H -0.0084 0.7305 0.1933 0.044 Uiso 1 1 calc R
C8 C 0.03370(14) 0.8677(5) 0.20908(17) 0.0351(11) Uani 1 1 d .
H8 H 0.0244 0.9113 0.2324 0.042 Uiso 1 1 calc R
C9 C 0.14032(18) 0.5516(4) 0.35375(18) 0.0453(14) Uani 1 1 d .
H9 H 0.1563 0.5869 0.3918 0.054 Uiso 1 1 calc R
C10 C 0.16392(14) 0.5323(4) 0.3244(2) 0.0446(13) Uani 1 1 d .
H10 H 0.1912 0.5601 0.3473 0.054 Uiso 1 1 calc R
C11 C 0.15569(15) 0.4814(4) 0.2690(2) 0.0428(12) Uani 1 1 d .
H11 H 0.1776 0.4913 0.2612 0.051 Uiso 1 1 calc R
C12 C 0.12129(16) 0.4185(4) 0.2231(2) 0.0428(12) Uani 1 1 d .
H12 H 0.1251 0.3972 0.1908 0.051 Uiso 1 1 calc R
C13 C 0.08242(16) 0.3801(4) 0.2141(2) 0.0432(13) Uani 1 1 d .
H13 H 0.0688 0.3244 0.1809 0.052 Uiso 1 1 calc R
C14 C 0.05882(15) 0.4033(4) 0.2419(2) 0.0420(12) Uani 1 1 d .
H14 H 0.0326 0.3654 0.2214 0.050 Uiso 1 1 calc R
C15 C 0.06590(16) 0.4714(4) 0.2939(2) 0.0443(13) Uani 1 1 d .
H15 H 0.0423 0.4775 0.2978 0.053 Uiso 1 1 calc R
C16 C 0.09985(18) 0.5317(4) 0.3409(2) 0.0416(13) Uani 1 1 d .
H16 H 0.0943 0.5662 0.3699 0.050 Uiso 1 1 calc R
C17 C 0.09853(14) 0.8895(5) 0.3856(2) 0.0423(12) Uani 1 1 d .
H17 H 0.0780 0.8266 0.3635 0.051 Uiso 1 1 calc R
C18 C 0.09006(13) 1.0171(5) 0.35918(18) 0.0394(12) Uani 1 1 d U
H18 H 0.0658 1.0181 0.3229 0.047 Uiso 1 1 calc R
C19 C 0.10937(15) 1.1454(5) 0.37416(19) 0.0413(13) Uani 1 1 d .
H19 H 0.0962 1.2103 0.3445 0.050 Uiso 1 1 calc R
C20 C 0.14419(15) 1.1957(4) 0.4243(2) 0.0381(12) Uani 1 1 d .
H20 H 0.1488 1.2876 0.4210 0.046 Uiso 1 1 calc R
C21 C 0.17362(14) 1.1397(5) 0.47828(19) 0.0376(12) Uani 1 1 d .
H21 H 0.1914 1.2052 0.5042 0.045 Uiso 1 1 calc R
C22 C 0.18276(14) 1.0099(5) 0.50254(16) 0.0389(12) Uani 1 1 d .
H22 H 0.2062 1.0090 0.5398 0.047 Uiso 1 1 calc R
C23 C 0.16563(16) 0.8807(5) 0.48511(19) 0.0427(13) Uani 1 1 d .
H23 H 0.1814 0.8125 0.5114 0.051 Uiso 1 1 calc R
C24 C 0.13013(16) 0.8328(5) 0.4370(2) 0.0413(12) Uani 1 1 d .
H24 H 0.1265 0.7398 0.4396 0.050 Uiso 1 1 calc R
C25 C 0.21681(13) 0.8466(5) 0.33907(18) 0.0346(11) Uani 1 1 d .
H25 H 0.2142 0.7682 0.3173 0.042 Uiso 1 1 calc R
C26 C 0.19765(13) 0.9582(5) 0.30218(17) 0.0330(11) Uani 1 1 d .
H26 H 0.1852 0.9351 0.2621 0.040 Uiso 1 1 calc R
C27 C 0.19262(13) 1.0958(5) 0.31060(18) 0.0342(11) Uani 1 1 d .
H27 H 0.1752 1.1408 0.2754 0.041 Uiso 1 1 calc R
C28 C 0.20809(13) 1.1809(4) 0.36067(19) 0.0344(11) Uani 1 1 d .
H28 H 0.1983 1.2697 0.3518 0.041 Uiso 1 1 calc R
C29 C 0.23526(13) 1.1600(4) 0.42130(18) 0.0337(11) Uani 1 1 d .
H29 H 0.2427 1.2417 0.4422 0.040 Uiso 1 1 calc R
C30 C 0.25420(12) 1.0487(4) 0.45869(17) 0.0323(11) Uani 1 1 d .
H30 H 0.2704 1.0743 0.4982 0.039 Uiso 1 1 calc R
C31 C 0.25451(12) 0.9081(4) 0.45066(17) 0.0307(10) Uani 1 1 d .
H31 H 0.2680 0.8606 0.4864 0.037 Uiso 1 1 calc R
C32 C 0.23898(12) 0.8223(4) 0.40068(17) 0.0287(10) Uani 1 1 d .
H32 H 0.2445 0.7307 0.4103 0.034 Uiso 1 1 calc R
C33 C 0.02265(12) 1.0293(4) -0.05895(16) 0.0310(10) Uani 1 1 d .
H33A H 0.0339 1.0472 -0.0854 0.037 Uiso 1 1 calc R
H33B H -0.0020 1.0840 -0.0719 0.037 Uiso 1 1 calc R
C34 C 0.01220(13) 0.8827(4) -0.06130(17) 0.0330(11) Uani 1 1 d .
H34A H 0.0026 0.8637 -0.0330 0.040 Uiso 1 1 calc R
H34B H -0.0096 0.8595 -0.1008 0.040 Uiso 1 1 calc R
C35 C 0.03955(13) 0.6622(4) -0.05183(18) 0.0358(11) Uani 1 1 d .
H35A H 0.0179 0.6407 -0.0917 0.043 Uiso 1 1 calc R
H35B H 0.0302 0.6363 -0.0239 0.043 Uiso 1 1 calc R
C36 C 0.07785(13) 0.5846(4) -0.03861(17) 0.0356(11) Uani 1 1 d .
H36A H 0.0715 0.4887 -0.0469 0.043 Uiso 1 1 calc R
H36B H 0.0889 0.6174 -0.0636 0.043 Uiso 1 1 calc R
C37 C 0.14533(13) 0.5350(4) 0.03817(17) 0.0313(10) Uani 1 1 d .
H37A H 0.1573 0.5697 0.0146 0.038 Uiso 1 1 calc R
H37B H 0.1406 0.4381 0.0307 0.038 Uiso 1 1 calc R
C38 C 0.17385(13) 0.5601(4) 0.10273(17) 0.0333(11) Uani 1 1 d .
H38A H 0.1614 0.5279 0.1260 0.040 Uiso 1 1 calc R
H38B H 0.1994 0.5109 0.1153 0.040 Uiso 1 1 calc R
C39 C 0.21064(13) 0.7328(4) 0.17288(16) 0.0338(11) Uani 1 1 d .
H39A H 0.2345 0.6738 0.1870 0.041 Uiso 1 1 calc R
H39B H 0.1979 0.7181 0.1976 0.041 Uiso 1 1 calc R
C40 C 0.22367(13) 0.8790(4) 0.17682(17) 0.0355(11) Uani 1 1 d .
H40A H 0.2437 0.9013 0.2176 0.043 Uiso 1 1 calc R
H40B H 0.2364 0.8937 0.1520 0.043 Uiso 1 1 calc R
C41 C 0.19875(13) 1.1042(4) 0.16065(17) 0.0338(11) Uani 1 1 d .
H41A H 0.2084 1.1245 0.1325 0.041 Uiso 1 1 calc R
H41B H 0.2206 1.1259 0.2003 0.041 Uiso 1 1 calc R
C42 C 0.16106(13) 1.1867(4) 0.14631(16) 0.0340(11) Uani 1 1 d .
H42A H 0.1502 1.1603 0.1724 0.041 Uiso 1 1 calc R
H42B H 0.1682 1.2825 0.1527 0.041 Uiso 1 1 calc R
C43 C 0.09297(13) 1.2326(4) 0.07094(17) 0.0331(11) Uani 1 1 d .
H43A H 0.0977 1.3297 0.0773 0.040 Uiso 1 1 calc R
H43B H 0.0820 1.1998 0.0961 0.040 Uiso 1 1 calc R
C44 C 0.06281(13) 1.2051(4) 0.00687(17) 0.0324(10) Uani 1 1 d .
H44A H 0.0382 1.2600 -0.0056 0.039 Uiso 1 1 calc R
H44B H 0.0750 1.2277 -0.0180 0.039 Uiso 1 1 calc R

loop_
_atom_site_aniso_label
_atom_site_aniso_U_11
_atom_site_aniso_U_22
_atom_site_aniso_U_33
_atom_site_aniso_U_23
_atom_site_aniso_U_13
_atom_site_aniso_U_12
Th1 0.02347(9) 0.02365(8) 0.02251(8) 0.00036(6) 0.01017(7) 0.00133(7)
Th2 0.02111(9) 0.02366(8) 0.02238(8) -0.00077(6) 0.01121(6) 0.00007(7)
K 0.0242(5) 0.0293(5) 0.0296(5) -0.0028(4) 0.0108(4) -0.0014(4)
O1 0.0288(17) 0.0223(15) 0.0308(15) 0.0028(12) 0.0129(14) 0.0014(13)
O2 0.0253(17) 0.0224(16) 0.0351(15) -0.0036(13) 0.0136(14) -0.0036(13)
O3 0.0287(18) 0.0352(17) 0.0314(16) -0.0064(13) 0.0150(14) 0.0010(15)
O4 0.0268(17) 0.0306(17) 0.0267(15) -0.0003(12) 0.0080(13) 0.0001(14)
O5 0.0249(17) 0.0307(17) 0.0278(15) -0.0022(13) 0.0104(13) -0.0018(14)
O6 0.0310(18) 0.0303(16) 0.0290(15) -0.0049(12) 0.0149(14) 0.0008(14)
C1 0.044(3) 0.019(2) 0.028(2) 0.0006(18) 0.003(2) 0.004(2)
C2 0.029(3) 0.044(3) 0.039(3) 0.019(2) 0.006(2) -0.009(2)
C3 0.027(3) 0.081(4) 0.042(3) 0.036(3) 0.024(2) 0.014(3)
C4 0.056(4) 0.061(4) 0.023(2) 0.007(2) 0.022(2) 0.022(3)
C5 0.050(3) 0.038(3) 0.018(2) -0.0040(19) 0.006(2) 0.005(3)
C6 0.022(3) 0.038(3) 0.030(2) 0.005(2) -0.005(2) -0.012(2)
C7 0.020(3) 0.051(3) 0.033(2) 0.015(2) 0.009(2) 0.004(2)
C8 0.035(3) 0.041(3) 0.030(2) 0.004(2) 0.016(2) 0.022(2)
C9 0.070(4) 0.024(3) 0.024(2) 0.0093(19) 0.009(3) 0.015(3)
C10 0.026(3) 0.033(3) 0.045(3) 0.007(2) -0.006(2) 0.003(2)
C11 0.035(3) 0.037(3) 0.061(3) 0.014(3) 0.027(3) 0.017(2)
C12 0.057(4) 0.027(3) 0.053(3) -0.003(2) 0.033(3) 0.015(3)
C13 0.052(4) 0.014(2) 0.049(3) -0.006(2) 0.014(3) 0.004(2)
C14 0.035(3) 0.025(3) 0.059(3) 0.010(2) 0.018(3) -0.005(2)
C15 0.059(4) 0.024(3) 0.065(3) 0.018(2) 0.042(3) 0.010(3)
C16 0.073(4) 0.029(3) 0.039(3) 0.009(2) 0.040(3) 0.009(3)
C17 0.033(3) 0.054(3) 0.055(3) -0.029(3) 0.033(3) -0.020(3)
C18 0.012(2) 0.066(3) 0.035(2) -0.010(2) 0.0074(19) 0.010(2)
C19 0.050(3) 0.046(3) 0.041(3) 0.014(2) 0.033(3) 0.032(3)
C20 0.054(3) 0.018(2) 0.062(3) -0.004(2) 0.044(3) 0.004(2)
C21 0.039(3) 0.037(3) 0.044(3) -0.023(2) 0.026(2) -0.012(2)
C22 0.028(3) 0.075(4) 0.012(2) -0.008(2) 0.0091(19) 0.005(3)
C23 0.058(4) 0.056(3) 0.030(3) 0.019(2) 0.034(3) 0.026(3)
C24 0.059(4) 0.032(3) 0.058(3) -0.006(2) 0.048(3) -0.011(3)
C25 0.026(3) 0.043(3) 0.044(3) -0.016(2) 0.024(2) -0.002(2)
C26 0.028(3) 0.054(3) 0.020(2) -0.007(2) 0.0147(19) -0.007(2)
C27 0.032(3) 0.046(3) 0.033(2) 0.014(2) 0.023(2) 0.004(2)
C28 0.035(3) 0.024(2) 0.054(3) 0.010(2) 0.030(2) -0.001(2)
C29 0.026(3) 0.034(3) 0.046(3) -0.012(2) 0.021(2) -0.016(2)
C30 0.017(2) 0.047(3) 0.029(2) -0.007(2) 0.0084(19) -0.012(2)
C31 0.017(2) 0.043(3) 0.028(2) 0.003(2) 0.0077(19) 0.003(2)
C32 0.022(2) 0.023(2) 0.042(3) 0.004(2) 0.017(2) 0.0093(19)
C33 0.023(2) 0.032(3) 0.033(2) 0.001(2) 0.010(2) 0.004(2)
C34 0.025(3) 0.039(3) 0.031(2) -0.003(2) 0.010(2) -0.001(2)
C35 0.030(3) 0.041(3) 0.031(2) -0.006(2) 0.011(2) -0.004(2)
C36 0.043(3) 0.028(3) 0.035(3) -0.011(2) 0.018(2) -0.009(2)
C37 0.038(3) 0.020(2) 0.042(3) -0.0009(19) 0.025(2) 0.001(2)
C38 0.038(3) 0.020(2) 0.043(3) 0.0087(19) 0.021(2) 0.006(2)
C39 0.030(3) 0.037(3) 0.028(2) 0.006(2) 0.009(2) 0.007(2)
C40 0.025(3) 0.044(3) 0.032(2) -0.003(2) 0.010(2) 0.001(2)
C41 0.030(3) 0.039(3) 0.027(2) -0.002(2) 0.009(2) -0.005(2)
C42 0.048(3) 0.025(2) 0.028(2) -0.0028(18) 0.018(2) -0.009(2)
C43 0.040(3) 0.026(2) 0.042(3) -0.001(2) 0.027(2) 0.003(2)
C44 0.028(3) 0.031(3) 0.038(2) 0.008(2) 0.016(2) 0.005(2)

loop_
_atom_type_symbol
_atom_type_description
_atom_type_scat_dispersion_real
_atom_type_scat_dispersion_imag
_atom_type_scat_source
C C 0.0033 0.0016 'International Tables Vol C Tables 4.2.6.8 and 6.1.1.4'
H H 0.0000 0.0000 'International Tables Vol C Tables 4.2.6.8 and 6.1.1.4'
Th Th -7.2400 8.8979 'International Tables Vol C Tables 4.2.6.8 and 6.1.1.4'
O O 0.0106 0.0060 'International Tables Vol C Tables 4.2.6.8 and 6.1.1.4'
K K 0.2009 0.2494 'International Tables Vol C Tables 4.2.6.8 and 6.1.1.4'

loop_
_geom_angle_atom_site_label_1
_geom_angle_atom_site_label_2
_geom_angle_atom_site_label_3
_geom_angle
C7 Th1 C3 83.51(13)
C7 Th1 C16 104.37(15)
C3 Th1 C16 171.30(16)
C7 Th1 C11 154.59(15)
C3 Th1 C11 98.31(14)
C16 Th1 C11 76.22(14)
C7 Th1 C8 29.22(12)
C3 Th1 C8 75.76(14)
C16 Th1 C8 109.29(14)
C11 Th1 C8 173.33(14)
C7 Th1 C15 85.96(14)
C3 Th1 C15 158.44(16)
C16 Th1 C15 29.00(13)
C11 Th1 C15 83.44(14)
C8 Th1 C15 103.20(14)
C7 Th1 C12 125.50(15)
C3 Th1 C12 95.93(15)
C16 Th1 C12 82.59(13)
C11 Th1 C12 29.14(13)
C8 Th1 C12 152.97(14)
C15 Th1 C12 75.12(14)
C7 Th1 C4 75.51(14)
C3 Th1 C4 29.47(14)
C16 Th1 C4 155.69(15)
C11 Th1 C4 93.58(14)
C8 Th1 C4 82.73(12)
C15 Th1 C4 129.21(16)
C12 Th1 C4 78.30(14)
C7 Th1 C9 132.06(15)
C3 Th1 C9 142.52(16)
C16 Th1 C9 28.90(14)
C11 Th1 C9 55.75(14)
C8 Th1 C9 127.74(13)
C15 Th1 C9 54.57(15)
C12 Th1 C9 73.91(13)
C4 Th1 C9 149.34(15)
C7 Th1 C10 160.13(14)
C3 Th1 C10 116.31(14)
C16 Th1 C10 55.97(15)
C11 Th1 C10 29.05(13)
C8 Th1 C10 151.91(13)
C15 Th1 C10 74.83(15)
C12 Th1 C10 54.65(14)
C4 Th1 C10 120.77(15)
C9 Th1 C10 29.44(14)
C7 Th1 C2 74.92(13)
C3 Th1 C2 29.52(13)
C16 Th1 C2 148.54(14)
C11 Th1 C2 118.01(14)
C8 Th1 C2 55.33(14)
C15 Th1 C2 158.49(15)
C12 Th1 C2 124.14(15)
C4 Th1 C2 55.59(14)
C9 Th1 C2 134.91(14)
C10 Th1 C2 122.87(14)
C28 Th2 C19 89.04(14)
C28 Th2 C27 29.56(12)
C19 Th2 C27 98.22(13)
C28 Th2 C23 137.21(15)
C19 Th2 C23 83.53(13)
C27 Th2 C23 165.97(15)
C28 Th2 C24 159.40(13)
C19 Th2 C24 75.60(14)
C27 Th2 C24 164.66(14)
C23 Th2 C24 28.96(13)
C28 Th2 C18 114.72(14)
C19 Th2 C18 29.54(13)
C27 Th2 C18 113.05(13)
C23 Th2 C18 75.01(14)
C24 Th2 C18 55.35(14)
C28 Th2 C31 76.33(13)
C19 Th2 C31 146.59(14)
C27 Th2 C31 83.77(12)
C23 Th2 C31 87.18(13)
C24 Th2 C31 109.22(14)
C18 Th2 C31 161.89(12)
C28 Th2 C32 83.89(12)
C19 Th2 C32 172.77(14)
C27 Th2 C32 76.30(12)
C23 Th2 C32 100.64(12)
C24 Th2 C32 110.88(13)
C18 Th2 C32 157.31(13)
C31 Th2 C32 29.32(11)
C28 Th2 C20 77.87(13)
C19 Th2 C20 29.31(13)
C27 Th2 C20 99.43(13)
C23 Th2 C20 75.29(13)
C24 Th2 C20 82.11(13)
C18 Th2 C20 55.39(13)
C31 Th2 C20 117.31(13)
C32 Th2 C20 146.00(13)
C28 Th2 C17 143.59(14)
C19 Th2 C17 55.63(15)
C27 Th2 C17 136.73(14)
C23 Th2 C17 55.05(15)
C24 Th2 C17 28.97(13)
C18 Th2 C17 28.91(13)
C31 Th2 C17 137.84(14)
C32 Th2 C17 131.59(14)
C20 Th2 C17 74.19(13)
C28 Th2 C22 108.62(14)
C19 Th2 C22 74.71(13)
C27 Th2 C22 138.15(14)
C23 Th2 C22 29.00(13)
C24 Th2 C22 54.48(14)
C18 Th2 C22 81.09(12)
C31 Th2 C22 81.70(12)
C32 Th2 C22 106.11(12)
C20 Th2 C22 54.94(13)
C17 Th2 C22 73.14(13)
O2 K O1 61.64(8)
O2 K O4 118.52(8)
O1 K O4 160.75(8)
O2 K O6 121.63(8)
O1 K O6 60.30(8)
O4 K O6 118.05(8)
O2 K O5 163.57(8)
O1 K O5 115.11(8)
O4 K O5 58.60(8)
O6 K O5 59.55(8)
O2 K O3 60.60(8)
O1 K O3 118.25(8)
O4 K O3 57.93(8)
O6 K O3 165.65(8)
O5 K O3 113.86(8)
C44 O1 C33 111.8(3)
C44 O1 K 113.1(2)
C33 O1 K 110.4(2)
C35 O2 C34 111.8(3)
C35 O2 K 119.0(2)
C34 O2 K 117.2(2)
C37 O3 C36 112.3(3)
C37 O3 K 110.4(2)
C36 O3 K 107.1(2)
C38 O4 C39 112.5(3)
C38 O4 K 120.6(2)
C39 O4 K 119.5(2)
C41 O5 C40 111.2(3)
C41 O5 K 111.7(2)
C40 O5 K 114.5(2)
C43 O6 C42 112.3(3)
C43 O6 K 114.5(2)
C42 O6 K 116.7(2)
C8 C1 C2 135.9(4)
C8 C1 H1A 112.0
C2 C1 H1A 112.0
C1 C2 C3 134.7(4)
C1 C2 H2 112.6
C3 C2 H2 112.6
C4 C3 C2 134.2(4)
C4 C3 H3 112.9
C2 C3 H3 112.9
C5 C4 C3 133.7(5)
C5 C4 H4 113.2
C3 C4 H4 113.2
C4 C5 C6 137.0(4)
C4 C5 H5 111.5
C6 C5 H5 111.5
C5 C6 C7 134.8(4)
C5 C6 H6 112.6
C7 C6 H6 112.6
C8 C7 C6 134.2(4)
C8 C7 H7 112.9
C6 C7 H7 112.9
C1 C8 C7 134.7(4)
C1 C8 H8 112.6
C7 C8 H8 112.6
C16 C9 C10 136.9(4)
C16 C9 H9 111.5
C10 C9 H9 111.5
C11 C10 C9 134.7(5)
C11 C10 H10 112.6
C9 C10 H10 112.6
C12 C11 C10 132.9(5)
C12 C11 H11 113.5
C10 C11 H11 113.5
C11 C12 C13 135.0(4)
C11 C12 H12 112.5
C13 C12 H12 112.5
C14 C13 C12 136.7(4)
C14 C13 H13 111.7
C12 C13 H13 111.7
C13 C14 C15 134.0(5)
C13 C14 H14 113.0
C15 C14 H14 113.0
C16 C15 C14 134.9(5)
C16 C15 H15 112.5
C14 C15 H15 112.5
C9 C16 C15 133.7(4)
C9 C16 H16 113.2
C15 C16 H16 113.2
C24 C17 C18 135.7(4)
C24 C17 H17 112.2
C18 C17 H17 112.2
C17 C18 C19 135.3(4)
C17 C18 H18 112.4
C19 C18 H18 112.4
C20 C19 C18 133.4(4)
C20 C19 H19 113.3
C18 C19 H19 113.3
C21 C20 C19 134.7(4)
C21 C20 H20 112.6
C19 C20 H20 112.6
C22 C21 C20 135.4(4)
C22 C21 H21 112.3
C20 C21 H21 112.3
C21 C22 C23 136.0(4)
C21 C22 H22 112.0
C23 C22 H22 112.0
C24 C23 C22 133.4(4)
C24 C23 H23 113.3
C22 C23 H23 113.3
C23 C24 C17 135.5(4)
C23 C24 H24 112.2
C17 C24 H24 112.2
C26 C25 C32 136.4(4)
C26 C25 H25 111.8
C32 C25 H25 111.8
C27 C26 C25 135.8(4)
C27 C26 H26 112.1
C25 C26 H26 112.1
C26 C27 C28 133.9(4)
C26 C27 H27 113.0
C28 C27 H27 113.0
C29 C28 C27 133.3(4)
C29 C28 H28 113.3
C27 C28 H28 113.3
C30 C29 C28 136.8(4)
C30 C29 H29 111.6
C28 C29 H29 111.6
C31 C30 C29 135.1(4)
C31 C30 H30 112.4
C29 C30 H30 112.4
C30 C31 C32 134.3(4)
C30 C31 H31 112.8
C32 C31 H31 112.8
C31 C32 C25 133.2(4)
C31 C32 H32 113.4
C25 C32 H32 113.4
O1 C33 C34 109.1(3)
O1 C33 H33A 109.9
C34 C33 H33A 109.9
O1 C33 H33B 109.9
C34 C33 H33B 109.9
H33A C33 H33B 108.3
O2 C34 C33 109.0(3)
O2 C34 H34A 109.9
C33 C34 H34A 109.9
O2 C34 H34B 109.9
C33 C34 H34B 109.9
H34A C34 H34B 108.3
O2 C35 C36 109.3(4)
O2 C35 H35A 109.8
C36 C35 H35A 109.8
O2 C35 H35B 109.8
C36 C35 H35B 109.8
H35A C35 H35B 108.3
O3 C36 C35 109.0(3)
O3 C36 H36A 109.9
C35 C36 H36A 109.9
O3 C36 H36B 109.9
C35 C36 H36B 109.9
H36A C36 H36B 108.3
O3 C37 C38 107.8(3)
O3 C37 H37A 110.1
C38 C37 H37A 110.1
O3 C37 H37B 110.1
C38 C37 H37B 110.1
H37A C37 H37B 108.5
O4 C38 C37 109.4(3)
O4 C38 H38A 109.8
C37 C38 H38A 109.8
O4 C38 H38B 109.8
C37 C38 H38B 109.8
H38A C38 H38B 108.2
O4 C39 C40 108.8(3)
O4 C39 H39A 109.9
C40 C39 H39A 109.9
O4 C39 H39B 109.9
C40 C39 H39B 109.9
H39A C39 H39B 108.3
O5 C40 C39 108.8(3)
O5 C40 H40A 109.9
C39 C40 H40A 109.9
O5 C40 H40B 109.9
C39 C40 H40B 109.9
H40A C40 H40B 108.3
O5 C41 C42 108.0(3)
O5 C41 H41A 110.1
C42 C41 H41A 110.1
O5 C41 H41B 110.1
C42 C41 H41B 110.1
H41A C41 H41B 108.4
O6 C42 C41 109.8(3)
O6 C42 H42A 109.7
C41 C42 H42A 109.7
O6 C42 H42B 109.7
C41 C42 H42B 109.7
H42A C42 H42B 108.2
O6 C43 C44 108.9(3)
O6 C43 H43A 109.9
C44 C43 H43A 109.9
O6 C43 H43B 109.9
C44 C43 H43B 109.9
H43A C43 H43B 108.3
O1 C44 C43 107.9(3)
O1 C44 H44A 110.1
C43 C44 H44A 110.1
O1 C44 H44B 110.1
C43 C44 H44B 110.1
H44A C44 H44B 108.4

loop_
_geom_bond_atom_site_label_1
_geom_bond_atom_site_label_2
_geom_bond_distance
_geom_bond_site_symmetry_2
Th1 H1 2.2633 .
Th1 C7 2.750(4) .
Th1 C3 2.757(4) .
Th1 C16 2.763(4) .
Th1 C11 2.765(4) .
Th1 C8 2.765(4) .
Th1 C15 2.769(4) .
Th1 C12 2.775(4) .
Th1 C4 2.783(4) .
Th1 C9 2.787(4) .
Th1 C10 2.793(4) .
Th1 C2 2.795(4) .
Th1 C6 2.805(4) .
Th1 C1 2.811(4) .
Th1 C5 2.822(4) .
Th1 C14 2.853(4) .
Th1 C13 2.860(4) .
Th2 H1 2.3381 .
Th2 C28 2.747(4) .
Th2 C19 2.752(4) .
Th2 C27 2.752(4) .
Th2 C23 2.758(4) .
Th2 C24 2.763(4) .
Th2 C18 2.770(4) .
Th2 C31 2.773(4) .
Th2 C32 2.778(4) .
Th2 C20 2.780(4) .
Th2 C17 2.786(4) .
Th2 C22 2.801(4) .
Th2 C26 2.804(4) .
Th2 C29 2.807(4) .
Th2 C25 2.814(4) .
Th2 C30 2.821(4) .
Th2 C21 2.832(4) .
K O2 2.721(3) .
K O1 2.787(3) .
K O4 2.827(3) .
K O6 2.833(3) .
K O5 2.866(3) .
K O3 2.913(3) .
K C22 3.068(4) 6_575
K C21 3.119(4) 6_575
K C3 3.447(4) .
K C23 3.479(4) 6_575
O1 C44 1.419(4) .
O1 C33 1.442(4) .
O2 C35 1.415(5) .
O2 C34 1.429(5) .
O3 C37 1.425(5) .
O3 C36 1.426(4) .
O4 C38 1.421(4) .
O4 C39 1.426(4) .
O5 C41 1.423(5) .
O5 C40 1.432(5) .
O6 C43 1.419(4) .
O6 C42 1.427(4) .
C1 C8 1.388(6) .
C1 C2 1.397(6) .
C1 H1A 0.9300 .
C2 C3 1.415(6) .
C2 H2 0.9300 .
C3 C4 1.409(6) .
C3 H3 0.9300 .
C4 C5 1.376(6) .
C4 H4 0.9300 .
C5 C6 1.393(6) .
C5 H5 0.9300 .
C6 C7 1.402(6) .
C6 H6 0.9300 .
C7 C8 1.391(6) .
C7 H7 0.9300 .
C8 H8 0.9300 .
C9 C16 1.385(7) .
C9 C10 1.418(7) .
C9 H9 0.9300 .
C10 C11 1.395(6) .
C10 H10 0.9300 .
C11 C12 1.394(6) .
C11 H11 0.9300 .
C12 C13 1.397(6) .
C12 H12 0.9300 .
C13 C14 1.389(6) .
C13 H13 0.9300 .
C14 C15 1.401(6) .
C14 H14 0.9300 .
C15 C16 1.385(6) .
C15 H15 0.9300 .
C16 H16 0.9300 .
C17 C24 1.388(6) .
C17 C18 1.387(6) .
C17 H17 0.9300 .
C18 C19 1.408(6) .
C18 H18 0.9300 .
C19 C20 1.400(6) .
C19 H19 0.9300 .
C20 C21 1.395(6) .
C20 H20 0.9300 .
C21 C22 1.387(6) .
C21 H21 0.9300 .
C22 C23 1.392(6) .
C22 H22 0.9300 .
C23 C24 1.380(6) .
C23 H23 0.9300 .
C24 H24 0.9300 .
C25 C26 1.398(6) .
C25 C32 1.406(5) .
C25 H25 0.9300 .
C26 C27 1.395(6) .
C26 H26 0.9300 .
C27 C28 1.403(6) .
C27 H27 0.9300 .
C28 C29 1.401(5) .
C28 H28 0.9300 .
C29 C30 1.399(6) .
C29 H29 0.9300 .
C30 C31 1.397(6) .
C30 H30 0.9300 .
C31 C32 1.405(5) .
C31 H31 0.9300 .
C32 H32 0.9300 .
C33 C34 1.484(5) .
C33 H33A 0.9700 .
C33 H33B 0.9700 .
C34 H34A 0.9700 .
C34 H34B 0.9700 .
C35 C36 1.498(6) .
C35 H35A 0.9700 .
C35 H35B 0.9700 .
C36 H36A 0.9700 .
C36 H36B 0.9700 .
C37 C38 1.493(5) .
C37 H37A 0.9700 .
C37 H37B 0.9700 .
C38 H38A 0.9700 .
C38 H38B 0.9700 .
C39 C40 1.503(5) .
C39 H39A 0.9700 .
C39 H39B 0.9700 .
C40 H40A 0.9700 .
C40 H40B 0.9700 .
C41 C42 1.499(6) .
C41 H41A 0.9700 .
C41 H41B 0.9700 .
C42 H42A 0.9700 .
C42 H42B 0.9700 .
C43 C44 1.499(5) .
C43 H43A 0.9700 .
C43 H43B 0.9700 .
C44 H44A 0.9700 .
C44 H44B 0.9700 .
